data_1004057
loop_
_publ_author_name
'Gerand, B'
'Nowogrocki, G'
'Guenot, J'
'Figlarz, M'

_publ_section_title
;
Structural study of a new hexagonal form of tungsten trioxide
;
_journal_coden_ASTM JSSCBI
_journal_name_full 'Journal of Solid State Chemistry'
_journal_page_first 429
_journal_page_last 434
_journal_paper_doi 10.1016/0022-4596(79)90199-3
_journal_volume 29
_journal_year 1979
_chemical_formula_structural 'W O3'
_chemical_formula_sum 'O3 W'
_chemical_name_systematic 'TUNGSTEN OXIDE'
_space_group_IT_number 191
_symmetry_cell_setting hexagonal
_symmetry_Int_Tables_number 191
_symmetry_space_group_name_Hall '-P 6 2'
_symmetry_space_group_name_H-M 'P 6/m m m'
_cell_angle_alpha 90
_cell_angle_beta 90
_cell_angle_gamma 120
_cell_formula_units_Z 3
_cell_length_a 7.298(2)
_cell_length_b 7.298(2)
_cell_length_c 3.899(2)
_cell_volume 179.8
_exptl_crystal_density_meas 6.36
_refine_ls_R_factor_all 0.055
_cod_database_code 1004057

loop_
_symmetry_equiv_pos_as_xyz
x,y,z
-y,x-y,z
y-x,-x,z
y,x,z
x-y,-y,z
-x,y-x,z
-x,-y,z
y,y-x,z
x-y,x,z
-y,-x,z
y-x,y,z
x,x-y,z
-x,-y,-z
y,y-x,-z
x-y,x,-z
-y,-x,-z
y-x,y,-z
x,x-y,-z
x,y,-z
-y,x-y,-z
y-x,-x,-z
y,x,-z
x-y,-y,-z
-x,y-x,-z

loop_
_atom_site_label
_atom_site_type_symbol
_atom_site_symmetry_multiplicity
_atom_site_Wyckoff_symbol
_atom_site_fract_x
_atom_site_fract_y
_atom_site_fract_z
_atom_site_occupancy
_atom_site_attached_hydrogens
_atom_site_calc_flag
W1 W6+ 3 f 0.5 0. 0. 1. 0 d
O1 O2- 3 g 0.5 0. 0.5 1. 0 d
O2 O2- 6 l 0.212(6) 0.424 0. 1. 0 d

loop_
_atom_type_symbol
_atom_type_oxidation_number
W6+ 6.000
O2- -2.000
